data_7244777
loop_
_publ_author_name
'Hua, Jiai'
'Wei, Xueman'
'Bian, Yujian'
'Ma, Xiang'
'Hao, Li'
'Sun, Jierui'
'Fan, Jingjing'
'Niu, Yulan'
'Wang, Yanqing'

_publ_section_title
;
 A nanoscale polymolybdate built by two hexavacant Keggin-type fragments
 via a novel {Ca6P6O38} cluster with \b-sheet conformation modulation
 ability
;
_journal_name_full CrystEngComm
_journal_paper_doi 10.1039/D2CE00215A
_journal_year 2022
_chemical_formula_moiety 'Ca3 K5 Mo6 Na O48 P4, O'
_chemical_formula_sum 'Ca3 K5 Mo6 Na O49 P4'
_chemical_formula_weight 1822.25
_space_group_crystal_system triclinic
_space_group_IT_number 2
_space_group_name_Hall '-P 1'
_space_group_name_H-M_alt 'P -1'
_atom_sites_solution_primary dual
_audit_creation_date 2022-03-11
_audit_creation_method
;
Olex2 1.2
(compiled 2018.05.29 svn.r3508 for OlexSys, GUI svn.r5506)
;
_audit_update_record
;
2022-03-11 deposited with the CCDC.	2022-03-14 downloaded from the CCDC.
;
_cell_angle_alpha 113.259(2)
_cell_angle_beta 91.930(2)
_cell_angle_gamma 115.2250(10)
_cell_formula_units_Z 2
_cell_length_a 12.8983(13)
_cell_length_b 13.4856(14)
_cell_length_c 16.2197(17)
_cell_measurement_reflns_used 9917
_cell_measurement_temperature 296(2)
_cell_measurement_theta_max 25.00
_cell_measurement_theta_min 2.50
_cell_volume 2274.5(4)
_computing_cell_refinement 'SAINT v7.34A (Bruker, 200?)'
_computing_data_collection 'Bruker SMART'
_computing_data_reduction 'SAINT v7.34A (Bruker, 200?)'
_computing_molecular_graphics 'Olex2 (Dolomanov et al., 2009)'
_computing_publication_material 'Olex2 (Dolomanov et al., 2009)'
_computing_structure_refinement 'ShelXL (Sheldrick, 2015)'
_computing_structure_solution 'ShelXT (Sheldrick, 2015)'
_diffrn_ambient_temperature 296.15
_diffrn_measured_fraction_theta_full 0.984
_diffrn_measured_fraction_theta_max 0.984
_diffrn_measurement_device_type 'CCD area detector'
_diffrn_measurement_method 'phi and omega scans'
_diffrn_radiation_monochromator graphite
_diffrn_radiation_type MoK\a
_diffrn_radiation_wavelength 0.71073
_diffrn_reflns_av_R_equivalents 0.0151
_diffrn_reflns_av_unetI/netI 0.0273
_diffrn_reflns_Laue_measured_fraction_full 0.984
_diffrn_reflns_Laue_measured_fraction_max 0.984
_diffrn_reflns_limit_h_max 14
_diffrn_reflns_limit_h_min -15
_diffrn_reflns_limit_k_max 14
_diffrn_reflns_limit_k_min -16
_diffrn_reflns_limit_l_max 19
_diffrn_reflns_limit_l_min -14
_diffrn_reflns_number 11365
_diffrn_reflns_point_group_measured_fraction_full 0.984
_diffrn_reflns_point_group_measured_fraction_max 0.984
_diffrn_reflns_theta_full 25.100
_diffrn_reflns_theta_max 25.100
_diffrn_reflns_theta_min 1.875
_diffrn_source_type Microfocus
_exptl_absorpt_coefficient_mu 2.679
_exptl_absorpt_correction_T_max 0.5622
_exptl_absorpt_correction_T_min 0.4681
_exptl_absorpt_correction_type multi-scan
_exptl_absorpt_process_details SADABS
_exptl_crystal_colour colourless
_exptl_crystal_colour_primary colourless
_exptl_crystal_density_diffrn 2.661
_exptl_crystal_density_method 'not measured'
_exptl_crystal_description block
_exptl_crystal_F_000 1740
_exptl_crystal_size_max 0.33
_exptl_crystal_size_mid 0.29
_exptl_crystal_size_min 0.24
_refine_diff_density_max 3.089
_refine_diff_density_min -1.838
_refine_diff_density_rms 0.147
_refine_ls_extinction_method none
_refine_ls_goodness_of_fit_ref 1.062
_refine_ls_hydrogen_treatment undef
_refine_ls_matrix_type full
_refine_ls_number_parameters 613
_refine_ls_number_reflns 7980
_refine_ls_number_restraints 0
_refine_ls_restrained_S_all 1.062
_refine_ls_R_factor_all 0.0397
_refine_ls_R_factor_gt 0.0344
_refine_ls_shift/su_max 0.001
_refine_ls_shift/su_mean 0.000
_refine_ls_structure_factor_coef Fsqd
_refine_ls_weighting_details 'w=1/[\s^2^(Fo^2^)+(0.0437P)^2^+13.0532P] where P=(Fo^2^+2Fc^2^)/3'
_refine_ls_weighting_scheme calc
_refine_ls_wR_factor_gt 0.0878
_refine_ls_wR_factor_ref 0.0931
_reflns_Friedel_coverage 0.000
_reflns_number_gt 7136
_reflns_number_total 7980
_reflns_threshold_expression 'I > 2\s(I)'
_cod_data_source_file d2ce00215a2.cif
_cod_data_source_block njy1
_cod_database_code 7244777
_shelx_shelxl_version_number 2018/3
_shelx_space_group_comment
;
The symmetry employed for this shelxl refinement is uniquely defined
by the following loop, which should always be used as a source of
symmetry information in preference to the above space-group names.
They are only intended as comments.
;
_shelx_estimated_absorpt_t_max 0.566
_shelx_estimated_absorpt_t_min 0.472
_diffrn_source_source 'Incoatc Ius 3.0 '
_olex2_refinement_description
;
;
_olex2_submission_special_instructions 'No special instructions were received'

loop_
_space_group_symop_operation_xyz
'x, y, z'
'-x, -y, -z'

loop_
_atom_site_label
_atom_site_type_symbol
_atom_site_fract_x
_atom_site_fract_y
_atom_site_fract_z
_atom_site_U_iso_or_equiv
_atom_site_adp_type
_atom_site_occupancy
_atom_site_site_symmetry_order
_atom_site_calc_flag
_atom_site_refinement_flags_posn
_atom_site_refinement_flags_adp
_atom_site_refinement_flags_occupancy
_atom_site_disorder_assembly
_atom_site_disorder_group
Mo1 Mo -0.29775(4) 0.65335(4) 0.11580(3) 0.01685(11) Uani 1 1 d . . . . .
Mo2 Mo -0.10763(4) 0.93748(4) 0.11438(3) 0.01774(11) Uani 1 1 d . . . . .
Mo3 Mo 0.13409(4) 0.63324(4) 0.25046(3) 0.01659(11) Uani 1 1 d . . . . .
Mo4 Mo 0.30911(4) 0.90161(4) 0.24945(3) 0.01547(11) Uani 1 1 d . . . . .
Mo5 Mo -0.18100(4) 0.50367(4) 0.17485(3) 0.01588(11) Uani 1 1 d . . . . .
Mo6 Mo 0.18385(4) 1.05449(4) 0.17705(3) 0.01636(11) Uani 1 1 d . . . . .
Ca1 Ca 0.19325(9) 1.08770(9) 0.42210(7) 0.0160(2) Uani 1 1 d . . . . .
Ca2 Ca -0.16219(9) 0.93797(9) 0.34183(7) 0.0165(2) Uani 1 1 d . . . . .
Ca3 Ca -0.02370(9) 0.76154(9) 0.42082(7) 0.0165(2) Uani 1 1 d . . . . .
P1 P 0.00681(11) 0.81460(11) 0.22993(8) 0.0134(2) Uani 1 1 d . . . . .
P2 P -0.28145(11) 0.67837(12) 0.33634(8) 0.0151(3) Uani 1 1 d . . . . .
P3 P 0.24735(11) 0.90231(12) 0.45477(8) 0.0152(3) Uani 1 1 d . . . . .
P4 P 0.04237(11) 1.16397(11) 0.33694(8) 0.0148(3) Uani 1 1 d . . . . .
K1 K -0.34379(13) 0.36760(13) -0.09186(12) 0.0462(4) Uani 1 1 d . . . . .
K2 K 0.40413(14) 1.10549(15) 0.03771(11) 0.0452(4) Uani 1 1 d . . . . .
K3 K 0.1665(2) 0.32129(18) 0.18208(14) 0.0683(5) Uani 1 1 d . . . . .
K4 K 0.69642(15) 1.41119(15) 0.36083(11) 0.0499(4) Uani 1 1 d . . . . .
K5 K 0.02169(16) 0.66774(15) 0.02305(10) 0.0521(4) Uani 1 1 d . . . . .
Na1 Na 0.5055(2) 1.1306(2) 0.46693(18) 0.0409(6) Uani 1 1 d . . . . .
O1 O -0.2635(4) 0.6110(3) 0.0104(3) 0.0268(9) Uani 1 1 d . . . . .
O2 O -0.1917(3) 0.9954(4) 0.0876(3) 0.0291(9) Uani 1 1 d . . . . .
O3 O 0.1655(4) 0.5461(4) 0.2892(3) 0.0291(9) Uani 1 1 d . . . . .
O4 O 0.2892(3) 0.8306(4) 0.1316(2) 0.0246(8) Uani 1 1 d . . . . .
O5 O -0.1412(3) 0.4559(4) 0.0725(3) 0.0259(8) Uani 1 1 d . . . . .
O6 O 0.2944(3) 1.1924(4) 0.1896(3) 0.0257(8) Uani 1 1 d . . . . .
O7 O -0.0279(3) 0.5834(3) 0.2589(2) 0.0197(7) Uani 1 1 d . . . . .
O8 O -0.0717(3) 1.0597(3) 0.2623(2) 0.0192(7) Uani 1 1 d . . . . .
O9 O -0.2110(3) 0.6061(3) 0.3087(2) 0.0183(7) Uani 1 1 d . . . . .
O10 O 0.1708(3) 0.9576(3) 0.5048(2) 0.0166(7) Uani 1 1 d . . . . .
O11 O -0.3973(3) 0.6055(3) 0.3541(3) 0.0263(8) Uani 1 1 d . . . . .
O12 O 0.1507(3) 1.1481(3) 0.3111(2) 0.0179(7) Uani 1 1 d . . . . .
O13 O 0.1594(3) 0.7645(3) 0.3928(2) 0.0193(7) Uani 1 1 d . . . . .
O14 O -0.3164(3) 0.5088(3) 0.1278(2) 0.0183(7) Uani 1 1 d . . . . .
O15 O -0.1972(3) 0.7997(3) 0.4232(2) 0.0185(7) Uani 1 1 d . . . . .
O16 O 0.0497(3) 1.0615(3) 0.1318(2) 0.0190(7) Uani 1 1 d . . . . .
O17 O -0.2976(3) 0.7193(3) 0.2622(2) 0.0183(7) Uani 1 1 d . . . . .
O18 O 0.1089(3) 0.5544(4) 0.1328(3) 0.0277(9) Uani 1 1 d . . . . .
O19 O 0.4592(3) 0.9929(4) 0.2896(3) 0.0258(8) Uani 1 1 d . . . . .
O20 O 0.2618(3) 1.0213(3) 0.2603(2) 0.0184(7) Uani 1 1 d . . . . .
O21 O -0.2165(3) 0.8280(3) 0.1587(2) 0.0194(7) Uani 1 1 d . . . . .
O22 O 0.2948(3) 0.9684(3) 0.3941(2) 0.0175(7) Uani 1 1 d . . . . .
O23 O 0.0288(3) 1.1428(3) 0.4238(2) 0.0178(7) Uani 1 1 d . . . . .
O24 O 0.1895(4) 0.9503(4) 0.0766(3) 0.0265(8) Uani 1 1 d . . . . .
O25 O -0.4414(3) 0.6193(4) 0.0876(3) 0.0270(8) Uani 1 1 d . . . . .
O26 O -0.1192(4) 0.8275(4) 0.0100(3) 0.0302(9) Uani 1 1 d . . . . .
O27 O 0.0627(3) 1.2908(3) 0.3540(3) 0.0240(8) Uani 1 1 d . . . . .
O28 O 0.2904(3) 0.7614(3) 0.2676(2) 0.0168(7) Uani 1 1 d . . . . .
O29 O 0.3475(3) 0.9211(4) 0.5195(3) 0.0273(9) Uani 1 1 d . . . . .
O30 O -0.2488(3) 0.3716(3) 0.1866(3) 0.0272(9) Uani 1 1 d . . . . .
O31 O 0.1085(3) 0.7833(3) 0.2261(2) 0.0172(7) Uani 1 1 d . . . . .
O32 O 0.0223(3) 0.8915(3) 0.1774(2) 0.0174(7) Uani 1 1 d . . . . .
O33 O -0.1098(3) 0.6933(3) 0.1785(2) 0.0177(7) Uani 1 1 d . . . . .
O34 O 0.0049(3) 0.8845(3) 0.3303(2) 0.0171(7) Uani 1 1 d . . . . .
O1W O 0.3962(3) 1.2536(4) 0.4693(3) 0.0293(9) Uani 1 1 d . . . . .
O2W O -0.3079(5) 0.9897(6) 0.3134(3) 0.0629(17) Uani 1 1 d . . . . .
O3W O -0.0582(4) 0.6042(4) 0.4647(3) 0.0384(11) Uani 1 1 d . . . . .
O4W O 0.4558(4) 1.1474(5) -0.1237(3) 0.0456(12) Uani 1 1 d . . . . .
O5W O -0.3844(6) 0.4753(8) -0.2161(5) 0.095(2) Uani 1 1 d . . . . .
O6W O 0.9341(5) 0.3927(5) 0.3332(4) 0.0497(13) Uani 1 1 d . . . . .
O7W O 0.4615(5) 1.3886(4) 0.3555(3) 0.0478(12) Uani 1 1 d . . . . .
O8W O 0.6925(6) 1.3105(5) 0.4838(5) 0.0683(17) Uani 1 1 d . . . . .
O9W O 0.5344(5) 1.1707(5) 0.2135(4) 0.0581(14) Uani 1 1 d . . . . .
O10W O 0.2987(5) 0.4643(5) 0.4453(4) 0.0648(16) Uani 1 1 d . . . . .
O11W O 0.0640(6) 0.7420(5) 0.8875(4) 0.0652(16) Uani 1 1 d . . . . .
O12W O 0.5130(5) 1.2097(6) 0.6257(4) 0.0678(17) Uani 1 1 d . . . . .
O13W O 0.4487(5) 1.3424(6) 0.0862(4) 0.0675(17) Uani 1 1 d . . . . .
O14W O 0.3679(4) 0.8642(4) -0.0248(3) 0.0429(11) Uani 1 1 d . . . . .
O15W O 0.7403(6) 1.1485(6) 0.2277(4) 0.0652(16) Uani 1 1 d . . . . .

loop_
_atom_site_aniso_label
_atom_site_aniso_U_11
_atom_site_aniso_U_22
_atom_site_aniso_U_33
_atom_site_aniso_U_23
_atom_site_aniso_U_13
_atom_site_aniso_U_12
Mo1 0.0214(2) 0.0157(2) 0.0109(2) 0.00380(17) 0.00238(17) 0.00883(18)
Mo2 0.0223(2) 0.0205(2) 0.0117(2) 0.00866(18) 0.00446(17) 0.01009(19)
Mo3 0.0203(2) 0.0147(2) 0.0151(2) 0.00437(18) 0.00712(17) 0.01060(18)
Mo4 0.0180(2) 0.0177(2) 0.0133(2) 0.00664(17) 0.00785(16) 0.01074(18)
Mo5 0.0207(2) 0.0129(2) 0.0124(2) 0.00346(17) 0.00515(17) 0.00875(17)
Mo6 0.0209(2) 0.0180(2) 0.0136(2) 0.00863(18) 0.00882(17) 0.01052(18)
Ca1 0.0199(5) 0.0169(5) 0.0121(5) 0.0053(4) 0.0055(4) 0.0106(4)
Ca2 0.0205(5) 0.0164(5) 0.0133(5) 0.0059(4) 0.0061(4) 0.0100(4)
Ca3 0.0190(5) 0.0180(5) 0.0131(5) 0.0063(4) 0.0060(4) 0.0100(4)
P1 0.0181(6) 0.0134(6) 0.0094(6) 0.0041(5) 0.0053(5) 0.0088(5)
P2 0.0174(6) 0.0153(6) 0.0119(6) 0.0048(5) 0.0054(5) 0.0084(5)
P3 0.0186(6) 0.0176(6) 0.0117(6) 0.0058(5) 0.0058(5) 0.0112(5)
P4 0.0204(6) 0.0148(6) 0.0124(6) 0.0064(5) 0.0066(5) 0.0106(5)
K1 0.0408(8) 0.0292(7) 0.0517(9) 0.0022(7) 0.0185(7) 0.0167(6)
K2 0.0393(8) 0.0532(9) 0.0462(9) 0.0263(8) 0.0119(7) 0.0212(7)
K3 0.0910(15) 0.0491(10) 0.0619(12) 0.0138(9) 0.0052(10) 0.0424(11)
K4 0.0536(9) 0.0431(9) 0.0400(9) 0.0224(7) 0.0117(7) 0.0092(7)
K5 0.0594(10) 0.0479(9) 0.0263(8) -0.0039(7) 0.0136(7) 0.0254(8)
Na1 0.0337(13) 0.0435(15) 0.0374(14) 0.0058(12) 0.0001(11) 0.0240(12)
O1 0.040(2) 0.022(2) 0.0146(18) 0.0056(16) 0.0071(16) 0.0149(18)
O2 0.029(2) 0.036(2) 0.029(2) 0.0210(19) 0.0057(17) 0.0158(18)
O3 0.036(2) 0.024(2) 0.035(2) 0.0144(18) 0.0109(18) 0.0199(18)
O4 0.036(2) 0.029(2) 0.0149(18) 0.0081(16) 0.0132(16) 0.0210(18)
O5 0.032(2) 0.029(2) 0.0153(18) 0.0041(16) 0.0086(16) 0.0190(18)
O6 0.0241(19) 0.026(2) 0.029(2) 0.0160(17) 0.0114(16) 0.0104(17)
O7 0.0226(18) 0.0200(18) 0.0164(18) 0.0065(15) 0.0059(14) 0.0115(15)
O8 0.0194(18) 0.0225(19) 0.0161(18) 0.0077(15) 0.0053(14) 0.0112(15)
O9 0.0270(19) 0.0185(18) 0.0132(17) 0.0061(15) 0.0068(14) 0.0147(16)
O10 0.0208(18) 0.0192(18) 0.0122(17) 0.0058(14) 0.0060(14) 0.0127(15)
O11 0.024(2) 0.023(2) 0.025(2) 0.0100(17) 0.0108(16) 0.0059(16)
O12 0.0193(18) 0.0210(18) 0.0134(17) 0.0064(15) 0.0073(14) 0.0107(15)
O13 0.0241(18) 0.0186(18) 0.0177(18) 0.0087(15) 0.0113(15) 0.0114(15)
O14 0.0207(18) 0.0135(17) 0.0165(18) 0.0047(14) 0.0028(14) 0.0069(14)
O15 0.0236(18) 0.0181(18) 0.0117(17) 0.0031(15) 0.0051(14) 0.0114(15)
O16 0.0235(18) 0.0225(19) 0.0174(18) 0.0126(15) 0.0091(14) 0.0128(15)
O17 0.0230(18) 0.0194(18) 0.0144(17) 0.0066(15) 0.0063(14) 0.0123(15)
O18 0.030(2) 0.025(2) 0.0179(19) 0.0002(16) 0.0095(16) 0.0127(17)
O19 0.0218(19) 0.028(2) 0.029(2) 0.0132(18) 0.0092(16) 0.0124(17)
O20 0.0214(18) 0.0196(18) 0.0145(17) 0.0060(15) 0.0049(14) 0.0115(15)
O21 0.0253(19) 0.0185(18) 0.0137(17) 0.0067(15) 0.0065(14) 0.0103(15)
O22 0.0216(18) 0.0155(17) 0.0160(17) 0.0068(14) 0.0077(14) 0.0097(15)
O23 0.0234(18) 0.0206(18) 0.0106(17) 0.0060(14) 0.0071(14) 0.0124(15)
O24 0.038(2) 0.031(2) 0.0166(19) 0.0101(17) 0.0132(17) 0.0213(18)
O25 0.025(2) 0.024(2) 0.027(2) 0.0090(17) -0.0004(16) 0.0103(16)
O26 0.041(2) 0.028(2) 0.0147(19) 0.0088(17) 0.0107(17) 0.0111(18)
O27 0.033(2) 0.0183(19) 0.024(2) 0.0090(16) 0.0068(16) 0.0150(16)
O28 0.0185(17) 0.0167(17) 0.0174(18) 0.0074(14) 0.0080(14) 0.0101(14)
O29 0.028(2) 0.039(2) 0.021(2) 0.0116(18) 0.0051(16) 0.0225(18)
O30 0.033(2) 0.0190(19) 0.026(2) 0.0082(17) 0.0056(17) 0.0114(17)
O31 0.0207(18) 0.0170(17) 0.0165(18) 0.0082(15) 0.0076(14) 0.0103(15)
O32 0.0208(18) 0.0186(18) 0.0147(17) 0.0086(15) 0.0070(14) 0.0098(15)
O33 0.0232(18) 0.0160(17) 0.0142(17) 0.0057(14) 0.0051(14) 0.0106(15)
O34 0.0226(18) 0.0190(18) 0.0120(17) 0.0062(15) 0.0080(14) 0.0122(15)
O1W 0.029(2) 0.027(2) 0.025(2) 0.0080(17) 0.0100(17) 0.0119(17)
O2W 0.068(4) 0.114(5) 0.025(2) 0.015(3) 0.010(2) 0.073(4)
O3W 0.069(3) 0.032(2) 0.028(2) 0.0163(19) 0.018(2) 0.031(2)
O4W 0.046(3) 0.046(3) 0.039(3) 0.014(2) 0.014(2) 0.021(2)
O5W 0.061(4) 0.114(6) 0.087(5) 0.048(5) 0.010(4) 0.021(4)
O6W 0.067(3) 0.056(3) 0.049(3) 0.028(3) 0.019(3) 0.044(3)
O7W 0.055(3) 0.034(3) 0.039(3) 0.016(2) 0.009(2) 0.010(2)
O8W 0.086(4) 0.054(3) 0.077(4) 0.040(3) 0.024(3) 0.035(3)
O9W 0.056(3) 0.059(3) 0.059(4) 0.036(3) 0.014(3) 0.018(3)
O10W 0.048(3) 0.039(3) 0.078(4) 0.008(3) 0.008(3) 0.014(2)
O11W 0.083(4) 0.049(3) 0.055(4) 0.021(3) 0.014(3) 0.027(3)
O12W 0.067(4) 0.096(5) 0.056(4) 0.035(3) 0.016(3) 0.052(4)
O13W 0.050(3) 0.073(4) 0.072(4) 0.044(3) 0.006(3) 0.013(3)
O14W 0.044(3) 0.043(3) 0.034(3) 0.014(2) 0.017(2) 0.017(2)
O15W 0.080(4) 0.064(4) 0.065(4) 0.030(3) 0.014(3) 0.046(3)

loop_
_atom_type_symbol
_atom_type_description
_atom_type_scat_dispersion_real
_atom_type_scat_dispersion_imag
_atom_type_scat_source
Ca Ca 0.2262 0.3064 'International Tables Vol C Tables 4.2.6.8 and 6.1.1.4'
K K 0.2009 0.2494 'International Tables Vol C Tables 4.2.6.8 and 6.1.1.4'
Mo Mo -1.6832 0.6857 'International Tables Vol C Tables 4.2.6.8 and 6.1.1.4'
Na Na 0.0362 0.0249 'International Tables Vol C Tables 4.2.6.8 and 6.1.1.4'
O O 0.0106 0.0060 'International Tables Vol C Tables 4.2.6.8 and 6.1.1.4'
P P 0.1023 0.0942 'International Tables Vol C Tables 4.2.6.8 and 6.1.1.4'

loop_
_geom_angle_atom_site_label_1
_geom_angle_atom_site_label_2
_geom_angle_atom_site_label_3
_geom_angle
_geom_angle_site_symmetry_1
_geom_angle_site_symmetry_3
_geom_angle_publ_flag
Ca2 Mo1 K1 161.75(3) . . ?
O1 Mo1 Ca2 134.87(13) . . ?
O1 Mo1 K1 40.25(13) . . ?
O1 Mo1 O14 95.27(16) . . ?
O1 Mo1 O17 166.25(17) . . ?
O1 Mo1 O21 98.06(16) . . ?
O1 Mo1 O33 86.69(16) . . ?
O14 Mo1 Ca2 112.57(10) . . ?
O14 Mo1 K1 58.96(10) . . ?
O14 Mo1 O17 81.87(14) . . ?
O14 Mo1 O33 72.57(13) . . ?
O17 Mo1 Ca2 37.95(9) . . ?
O17 Mo1 K1 140.58(10) . . ?
O17 Mo1 O33 79.61(12) . . ?
O21 Mo1 Ca2 42.14(10) . . ?
O21 Mo1 K1 138.27(11) . . ?
O21 Mo1 O14 150.09(15) . . ?
O21 Mo1 O17 78.84(14) . . ?
O21 Mo1 O33 81.59(14) . . ?
O25 Mo1 Ca2 105.40(13) . . ?
O25 Mo1 K1 92.46(14) . . ?
O25 Mo1 O1 102.90(19) . . ?
O25 Mo1 O14 101.16(17) . . ?
O25 Mo1 O17 90.85(16) . . ?
O25 Mo1 O21 101.75(17) . . ?
O25 Mo1 O33 169.15(16) . . ?
O33 Mo1 Ca2 70.05(8) . . ?
O33 Mo1 K1 91.71(9) . . ?
O2 Mo2 Ca2 104.42(13) . . ?
O2 Mo2 O8 90.21(17) . . ?
O2 Mo2 O16 101.92(17) . . ?
O2 Mo2 O21 100.83(17) . . ?
O2 Mo2 O32 169.31(16) . . ?
O8 Mo2 Ca2 37.16(9) . . ?
O8 Mo2 O32 79.67(12) . . ?
O16 Mo2 Ca2 110.69(10) . . ?
O16 Mo2 O8 80.72(14) . . ?
O16 Mo2 O21 148.16(15) . . ?
O16 Mo2 O32 73.20(13) . . ?
O21 Mo2 Ca2 41.37(10) . . ?
O21 Mo2 O8 77.21(14) . . ?
O21 Mo2 O32 80.44(13) . . ?
O26 Mo2 Ca2 133.81(14) . . ?
O26 Mo2 O2 103.7(2) . . ?
O26 Mo2 O8 165.88(17) . . ?
O26 Mo2 O16 98.28(17) . . ?
O26 Mo2 O21 97.63(17) . . ?
O26 Mo2 O32 86.54(17) . . ?
O32 Mo2 Ca2 69.42(8) . . ?
Ca3 Mo3 K1 157.50(3) . 2_565 ?
Ca3 Mo3 K3 129.45(4) . . ?
K1 Mo3 K3 72.33(4) 2_565 . ?
O3 Mo3 Ca3 104.14(14) . . ?
O3 Mo3 K1 93.23(14) . 2_565 ?
O3 Mo3 K3 33.08(14) . . ?
O3 Mo3 O7 101.01(17) . . ?
O3 Mo3 O13 90.70(17) . . ?
O3 Mo3 O18 102.8(2) . . ?
O3 Mo3 O28 101.80(17) . . ?
O3 Mo3 O31 169.06(16) . . ?
O7 Mo3 Ca3 43.98(10) . . ?
O7 Mo3 K1 146.40(11) . 2_565 ?
O7 Mo3 K3 104.37(11) . . ?
O7 Mo3 O13 79.21(14) . . ?
O7 Mo3 O28 149.76(14) . . ?
O7 Mo3 O31 80.57(14) . . ?
O13 Mo3 Ca3 36.32(9) . . ?
O13 Mo3 K1 131.31(10) . 2_565 ?
O13 Mo3 K3 123.77(10) . . ?
O13 Mo3 O31 78.91(12) . . ?
O18 Mo3 Ca3 137.24(14) . . ?
O18 Mo3 K1 48.34(13) . 2_565 ?
O18 Mo3 K3 69.76(14) . . ?
O18 Mo3 O7 98.51(17) . . ?
O18 Mo3 O13 166.47(17) . . ?
O18 Mo3 O28 95.50(17) . . ?
O18 Mo3 O31 87.56(16) . . ?
O28 Mo3 Ca3 110.56(10) . . ?
O28 Mo3 K1 50.79(10) . 2_565 ?
O28 Mo3 K3 105.60(10) . . ?
O28 Mo3 O13 80.92(13) . . ?
O28 Mo3 O31 73.38(13) . . ?
O31 Mo3 Ca3 69.37(8) . . ?
O31 Mo3 K1 91.12(9) . 2_565 ?
O31 Mo3 K3 157.20(9) . . ?
K1 Mo4 Ca1 160.39(3) 2_565 . ?
Na1 Mo4 Ca1 62.76(4) . . ?
Na1 Mo4 K1 124.03(5) . 2_565 ?
O4 Mo4 Ca1 138.02(13) . . ?
O4 Mo4 K1 47.66(13) . 2_565 ?
O4 Mo4 Na1 147.41(14) . . ?
O4 Mo4 O20 99.69(16) . . ?
O4 Mo4 O22 168.12(16) . . ?
O4 Mo4 O28 95.57(16) . . ?
O4 Mo4 O31 87.58(16) . . ?
O19 Mo4 Ca1 102.66(13) . . ?
O19 Mo4 K1 91.58(13) . 2_565 ?
O19 Mo4 Na1 44.42(14) . . ?
O19 Mo4 O4 103.57(18) . . ?
O19 Mo4 O20 100.39(17) . . ?
O19 Mo4 O22 88.29(16) . . ?
O19 Mo4 O28 100.18(17) . . ?
O19 Mo4 O31 168.15(16) . . ?
O20 Mo4 Ca1 43.33(10) . . ?
O20 Mo4 K1 147.26(11) . 2_565 ?
O20 Mo4 Na1 83.95(11) . . ?
O20 Mo4 O22 78.60(14) . . ?
O20 Mo4 O28 150.66(15) . . ?
O20 Mo4 O31 81.35(14) . . ?
O22 Mo4 Ca1 36.56(9) . . ?
O22 Mo4 K1 132.57(9) . 2_565 ?
O22 Mo4 Na1 44.43(10) . . ?
O22 Mo4 O31 80.54(12) . . ?
O28 Mo4 Ca1 111.30(10) . . ?
O28 Mo4 K1 52.04(10) . 2_565 ?
O28 Mo4 Na1 96.45(11) . . ?
O28 Mo4 O22 81.33(13) . . ?
O28 Mo4 O31 74.38(13) . . ?
O31 Mo4 Ca1 70.46(8) . . ?
O31 Mo4 K1 93.09(9) . 2_565 ?
O31 Mo4 Na1 124.85(10) . . ?
Ca3 Mo5 K1 153.26(3) . . ?
Ca3 Mo5 K4 67.00(3) . 1_445 ?
K4 Mo5 K1 128.93(4) 1_445 . ?
O5 Mo5 Ca3 135.75(13) . . ?
O5 Mo5 K1 46.45(13) . . ?
O5 Mo5 K4 144.71(14) . 1_445 ?
O5 Mo5 O7 98.60(17) . . ?
O5 Mo5 O9 167.37(16) . . ?
O5 Mo5 O14 97.04(17) . . ?
O5 Mo5 O33 87.65(16) . . ?
O7 Mo5 Ca3 43.22(10) . . ?
O7 Mo5 K1 143.49(11) . . ?
O7 Mo5 K4 84.73(11) . 1_445 ?
O7 Mo5 O9 77.85(14) . . ?
O7 Mo5 O33 81.92(14) . . ?
O9 Mo5 Ca3 36.56(9) . . ?
O9 Mo5 K1 133.39(9) . . ?
O9 Mo5 K4 47.61(9) . 1_445 ?
O9 Mo5 O33 79.88(12) . . ?
O14 Mo5 Ca3 110.66(10) . . ?
O14 Mo5 K1 51.88(10) . . ?
O14 Mo5 K4 96.45(11) . 1_445 ?
O14 Mo5 O7 150.77(15) . . ?
O14 Mo5 O9 81.51(14) . . ?
O14 Mo5 O33 74.20(13) . . ?
O30 Mo5 Ca3 105.27(13) . . ?
O30 Mo5 K1 98.47(13) . . ?
O30 Mo5 K4 42.71(13) . 1_445 ?
O30 Mo5 O5 102.64(19) . . ?
O30 Mo5 O7 100.02(17) . . ?
O30 Mo5 O9 89.94(16) . . ?
O30 Mo5 O14 100.43(17) . . ?
O30 Mo5 O33 169.03(16) . . ?
O33 Mo5 Ca3 68.72(9) . . ?
O33 Mo5 K1 85.80(9) . . ?
O33 Mo5 K4 127.45(9) . 1_445 ?
K2 Mo6 Ca1 135.01(3) . . ?
K3 Mo6 Ca1 106.05(4) 1_565 . ?
K3 Mo6 K2 87.77(5) 1_565 . ?
O6 Mo6 Ca1 105.06(13) . . ?
O6 Mo6 K2 52.16(13) . . ?
O6 Mo6 K3 50.30(14) . 1_565 ?
O6 Mo6 O12 90.75(16) . . ?
O6 Mo6 O16 99.62(17) . . ?
O6 Mo6 O20 101.65(17) . . ?
O6 Mo6 O32 169.54(16) . . ?
O12 Mo6 Ca1 35.32(9) . . ?
O12 Mo6 K2 141.46(10) . . ?
O12 Mo6 K3 72.16(10) . 1_565 ?
O12 Mo6 O32 79.89(12) . . ?
O16 Mo6 Ca1 110.46(10) . . ?
O16 Mo6 K2 111.40(10) . . ?
O16 Mo6 K3 51.45(11) . 1_565 ?
O16 Mo6 O12 81.67(14) . . ?
O16 Mo6 O20 149.81(14) . . ?
O16 Mo6 O32 74.55(13) . . ?
O20 Mo6 Ca1 42.94(10) . . ?
O20 Mo6 K2 98.57(11) . . ?
O20 Mo6 K3 136.70(11) . 1_565 ?
O20 Mo6 O12 76.89(14) . . ?
O20 Mo6 O32 80.91(14) . . ?
O24 Mo6 Ca1 134.25(13) . . ?
O24 Mo6 K2 51.25(14) . . ?
O24 Mo6 K3 119.67(14) . 1_565 ?
O24 Mo6 O6 102.92(19) . . ?
O24 Mo6 O12 165.80(16) . . ?
O24 Mo6 O16 99.54(17) . . ?
O24 Mo6 O20 96.33(17) . . ?
O24 Mo6 O32 86.76(16) . . ?
O32 Mo6 Ca1 69.79(9) . . ?
O32 Mo6 K2 137.88(9) . . ?
O32 Mo6 K3 121.34(9) . 1_565 ?
P1 Ca1 Mo4 58.03(3) . . ?
P3 Ca1 Mo4 59.23(3) . . ?
P3 Ca1 P1 77.98(4) . . ?
P4 Ca1 Mo4 113.93(4) . . ?
P4 Ca1 P1 78.36(4) . . ?
P4 Ca1 P3 154.66(5) . . ?
O10 Ca1 Mo4 88.10(8) . . ?
O10 Ca1 P1 86.11(8) . . ?
O10 Ca1 P3 29.93(8) . . ?
O10 Ca1 P4 138.89(9) . . ?
O10 Ca1 O20 116.32(11) . . ?
O10 Ca1 O34 73.11(11) . . ?
O12 Ca1 Mo4 88.56(8) . . ?
O12 Ca1 P1 75.33(9) . . ?
O12 Ca1 P3 145.98(9) . . ?
O12 Ca1 P4 29.78(8) . . ?
O12 Ca1 O10 159.89(12) . . ?
O12 Ca1 O20 60.46(11) . . ?
O12 Ca1 O22 121.24(12) . . ?
O12 Ca1 O23 59.87(11) . . ?
O12 Ca1 O34 86.79(12) . . ?
O12 Ca1 O1W 88.65(13) . . ?
O15 Ca1 Mo4 149.17(9) 2_576 . ?
O15 Ca1 P1 139.49(10) 2_576 . ?
O15 Ca1 P3 95.77(9) 2_576 . ?
O15 Ca1 P4 96.29(9) 2_576 . ?
O15 Ca1 O10 71.71(12) 2_576 . ?
O15 Ca1 O12 118.23(12) 2_576 . ?
O15 Ca1 O20 160.99(12) 2_576 . ?
O15 Ca1 O22 117.13(12) 2_576 . ?
O15 Ca1 O23 71.62(12) 2_576 . ?
O15 Ca1 O34 115.48(12) 2_576 . ?
O15 Ca1 O1W 81.86(13) 2_576 . ?
O20 Ca1 Mo4 28.63(7) . . ?
O20 Ca1 P1 59.51(8) . . ?
O20 Ca1 P3 87.86(8) . . ?
O20 Ca1 P4 87.94(8) . . ?
O22 Ca1 Mo4 33.09(8) . . ?
O22 Ca1 P1 75.64(9) . . ?
O22 Ca1 P3 29.63(8) . . ?
O22 Ca1 P4 146.57(9) . . ?
O22 Ca1 O10 59.48(11) . . ?
O22 Ca1 O20 60.79(11) . . ?
O22 Ca1 O23 161.01(12) . . ?
O22 Ca1 O34 86.62(12) . . ?
O22 Ca1 O1W 80.96(13) . . ?
O23 Ca1 Mo4 138.95(8) . . ?
O23 Ca1 P1 87.08(8) . . ?
O23 Ca1 P3 139.11(9) . . ?
O23 Ca1 P4 30.16(8) . . ?
O23 Ca1 O10 112.29(11) . . ?
O23 Ca1 O20 116.81(11) . . ?
O23 Ca1 O34 74.42(11) . . ?
O34 Ca1 Mo4 78.59(8) . . ?
O34 Ca1 P1 24.01(8) . . ?
O34 Ca1 P3 76.93(8) . . ?
O34 Ca1 P4 77.76(9) . . ?
O34 Ca1 O20 83.52(11) . . ?
O1W Ca1 Mo4 83.98(10) . . ?
O1W Ca1 P1 138.45(10) . . ?
O1W Ca1 P3 97.72(11) . . ?
O1W Ca1 P4 105.99(11) . . ?
O1W Ca1 O10 110.69(13) . . ?
O1W Ca1 O20 79.15(12) . . ?
O1W Ca1 O23 117.75(13) . . ?
O1W Ca1 O34 162.07(13) . . ?
P1 Ca2 Mo1 59.26(3) . . ?
P2 Ca2 Mo1 59.52(3) . . ?
P2 Ca2 P1 78.51(4) . . ?
P4 Ca2 Mo1 114.59(4) . . ?
P4 Ca2 P1 78.27(4) . . ?
P4 Ca2 P2 154.97(5) . . ?
O8 Ca2 Mo1 89.94(9) . . ?
O8 Ca2 P1 76.41(9) . . ?
O8 Ca2 P2 147.66(9) . . ?
O8 Ca2 P4 29.29(9) . . ?
O8 Ca2 O15 161.08(12) . . ?
O8 Ca2 O17 123.25(12) . . ?
O8 Ca2 O21 61.44(11) . . ?
O8 Ca2 O23 58.91(11) . . ?
O8 Ca2 O34 87.39(12) . . ?
O10 Ca2 Mo1 148.53(9) 2_576 . ?
O10 Ca2 P1 138.15(9) 2_576 . ?
O10 Ca2 P2 94.72(9) 2_576 . ?
O10 Ca2 P4 96.34(9) 2_576 . ?
O10 Ca2 O8 117.59(12) 2_576 . ?
O10 Ca2 O15 70.59(11) 2_576 . ?
O10 Ca2 O17 116.02(12) 2_576 . ?
O10 Ca2 O21 160.61(12) 2_576 . ?
O10 Ca2 O23 71.44(11) 2_576 . ?
O10 Ca2 O34 113.81(12) 2_576 . ?
O15 Ca2 Mo1 88.20(8) . . ?
O15 Ca2 P1 86.51(8) . . ?
O15 Ca2 P2 29.58(8) . . ?
O15 Ca2 P4 139.12(9) . . ?
O15 Ca2 O21 117.01(11) . . ?
O17 Ca2 Mo1 33.63(8) . . ?
O17 Ca2 P1 76.29(9) . . ?
O17 Ca2 P2 29.01(8) . . ?
O17 Ca2 P4 147.58(9) . . ?
O17 Ca2 O15 58.51(11) . . ?
O17 Ca2 O21 61.82(11) . . ?
O17 Ca2 O23 161.37(12) . . ?
O17 Ca2 O34 87.45(12) . . ?
O21 Ca2 Mo1 29.09(8) . . ?
O21 Ca2 P1 61.23(8) . . ?
O21 Ca2 P2 88.61(8) . . ?
O21 Ca2 P4 88.35(8) . . ?
O23 Ca2 Mo1 139.77(8) . . ?
O23 Ca2 P1 87.08(8) . . ?
O23 Ca2 P2 139.45(9) . . ?
O23 Ca2 P4 29.78(8) . . ?
O23 Ca2 O15 112.86(11) . . ?
O23 Ca2 O21 117.16(11) . . ?
O34 Ca2 Mo1 80.28(8) . . ?
O34 Ca2 P1 24.34(8) . . ?
O34 Ca2 P2 77.77(9) . . ?
O34 Ca2 P4 77.23(9) . . ?
O34 Ca2 O15 73.74(11) . . ?
O34 Ca2 O21 85.57(11) . . ?
O34 Ca2 O23 74.01(11) . . ?
O2W Ca2 Mo1 91.33(14) . . ?
O2W Ca2 P1 141.04(12) . . ?
O2W Ca2 P2 109.83(18) . . ?
O2W Ca2 P4 94.14(18) . . ?
O2W Ca2 O8 78.84(18) . . ?
O2W Ca2 O10 80.31(14) . 2_576 ?
O2W Ca2 O15 120.01(19) . . ?
O2W Ca2 O17 93.14(19) . . ?
O2W Ca2 O21 80.59(14) . . ?
O2W Ca2 O23 105.17(19) . . ?
O2W Ca2 O34 163.92(16) . . ?
P1 Ca3 Mo3 59.10(3) . . ?
P2 Ca3 Mo3 114.77(4) . . ?
P2 Ca3 P1 79.01(4) . . ?
P2 Ca3 P3 155.56(5) . . ?
P3 Ca3 Mo3 59.28(3) . . ?
P3 Ca3 P1 78.22(4) . . ?
O7 Ca3 Mo3 29.19(7) . . ?
O7 Ca3 P1 60.61(8) . . ?
O7 Ca3 P2 88.07(8) . . ?
O7 Ca3 P3 88.47(8) . . ?
O9 Ca3 Mo3 89.12(8) . . ?
O9 Ca3 P1 76.25(9) . . ?
O9 Ca3 P2 29.90(8) . . ?
O9 Ca3 P3 146.71(9) . . ?
O9 Ca3 O7 60.39(11) . . ?
O9 Ca3 O10 161.14(12) . . ?
O9 Ca3 O15 59.82(11) . . ?
O9 Ca3 O34 88.00(12) . . ?
O10 Ca3 Mo3 88.33(8) . . ?
O10 Ca3 P1 86.44(8) . . ?
O10 Ca3 P2 139.45(9) . . ?
O10 Ca3 P3 29.95(8) . . ?
O10 Ca3 O7 117.14(11) . . ?
O10 Ca3 O34 73.16(11) . . ?
O13 Ca3 Mo3 32.64(9) . . ?
O13 Ca3 P1 75.54(9) . . ?
O13 Ca3 P2 146.89(10) . . ?
O13 Ca3 P3 29.62(9) . . ?
O13 Ca3 O7 61.04(11) . . ?
O13 Ca3 O9 121.43(12) . . ?
O13 Ca3 O10 59.51(11) . . ?
O13 Ca3 O15 161.61(13) . . ?
O13 Ca3 O34 86.49(12) . . ?
O15 Ca3 Mo3 140.12(8) . . ?
O15 Ca3 P1 87.69(9) . . ?
O15 Ca3 P2 30.02(8) . . ?
O15 Ca3 P3 139.77(9) . . ?
O15 Ca3 O7 117.00(11) . . ?
O15 Ca3 O10 112.78(12) . . ?
O15 Ca3 O34 75.15(11) . . ?
O23 Ca3 Mo3 147.77(9) 2_576 . ?
O23 Ca3 P1 140.83(10) 2_576 . ?
O23 Ca3 P2 96.27(9) 2_576 . ?
O23 Ca3 P3 95.75(9) 2_576 . ?
O23 Ca3 O7 158.56(12) 2_576 . ?
O23 Ca3 O9 117.53(12) 2_576 . ?
O23 Ca3 O10 72.02(12) 2_576 . ?
O23 Ca3 O13 116.84(13) 2_576 . ?
O23 Ca3 O15 72.06(12) 2_576 . ?
O23 Ca3 O34 116.59(12) 2_576 . ?
O23 Ca3 O3W 79.05(13) 2_576 . ?
O34 Ca3 Mo3 79.76(8) . . ?
O34 Ca3 P1 24.24(8) . . ?
O34 Ca3 P2 78.60(8) . . ?
O34 Ca3 P3 77.00(8) . . ?
O34 Ca3 O7 84.85(11) . . ?
O3W Ca3 Mo3 87.48(11) . . ?
O3W Ca3 P1 140.08(11) . . ?
O3W Ca3 P2 98.74(13) . . ?
O3W Ca3 P3 104.39(13) . . ?
O3W Ca3 O7 79.54(13) . . ?
O3W Ca3 O9 82.59(15) . . ?
O3W Ca3 O10 115.95(15) . . ?
O3W Ca3 O13 87.70(15) . . ?
O3W Ca3 O15 110.28(15) . . ?
O3W Ca3 O34 164.25(13) . . ?
Ca2 P1 Ca1 72.06(3) . . ?
Ca2 P1 Ca3 72.10(3) . . ?
Ca3 P1 Ca1 72.44(3) . . ?
K5 P1 Ca1 136.01(5) . . ?
K5 P1 Ca2 139.66(5) . . ?
K5 P1 Ca3 135.65(6) . . ?
O31 P1 Ca1 87.23(14) . . ?
O31 P1 Ca2 153.94(14) . . ?
O31 P1 Ca3 86.90(13) . . ?
O31 P1 K5 66.39(14) . . ?
O31 P1 O32 108.42(19) . . ?
O31 P1 O33 107.99(19) . . ?
O32 P1 Ca1 86.99(14) . . ?
O32 P1 Ca2 86.64(14) . . ?
O32 P1 Ca3 153.93(14) . . ?
O32 P1 K5 70.41(14) . . ?
O33 P1 Ca1 153.20(14) . . ?
O33 P1 Ca2 86.32(14) . . ?
O33 P1 Ca3 86.16(14) . . ?
O33 P1 K5 70.78(14) . . ?
O33 P1 O32 107.9(2) . . ?
O34 P1 Ca1 42.55(13) . . ?
O34 P1 Ca2 43.08(13) . . ?
O34 P1 Ca3 42.99(13) . . ?
O34 P1 K5 177.26(15) . . ?
O34 P1 O31 110.87(19) . . ?
O34 P1 O32 110.95(19) . . ?
O34 P1 O33 110.6(2) . . ?
Ca2 P2 K4 158.30(5) . 1_445 ?
Ca3 P2 Ca2 81.33(4) . . ?
Ca3 P2 K4 77.04(4) . 1_445 ?
O9 P2 Ca2 115.56(15) . . ?
O9 P2 Ca3 51.25(14) . . ?
O9 P2 K4 47.55(14) . 1_445 ?
O11 P2 Ca2 132.84(17) . . ?
O11 P2 Ca3 132.23(17) . . ?
O11 P2 K4 66.03(16) . 1_445 ?
O11 P2 O9 111.6(2) . . ?
O11 P2 O15 112.8(2) . . ?
O11 P2 O17 112.6(2) . . ?
O15 P2 Ca2 55.48(14) . . ?
O15 P2 Ca3 53.75(13) . . ?
O15 P2 K4 110.89(14) . 1_445 ?
O15 P2 O9 104.8(2) . . ?
O17 P2 Ca2 49.32(14) . . ?
O17 P2 Ca3 115.13(14) . . ?
O17 P2 K4 141.72(14) . 1_445 ?
O17 P2 O9 109.94(19) . . ?
O17 P2 O15 104.6(2) . . ?
Ca1 P3 Na1 72.37(6) . . ?
Ca3 P3 Ca1 82.66(4) . . ?
Ca3 P3 Na1 154.93(6) . . ?
O10 P3 Ca1 54.82(13) . . ?
O10 P3 Ca3 54.83(13) . . ?
O10 P3 Na1 109.34(15) . . ?
O10 P3 O13 104.8(2) . . ?
O10 P3 O22 104.61(19) . . ?
O13 P3 Ca1 116.10(15) . . ?
O13 P3 Ca3 50.13(13) . . ?
O13 P3 Na1 141.49(15) . . ?
O13 P3 O22 110.20(19) . . ?
O22 P3 Ca1 49.95(13) . . ?
O22 P3 Ca3 116.23(14) . . ?
O22 P3 Na1 44.08(14) . . ?
O29 P3 Ca1 131.36(17) . . ?
O29 P3 Ca3 133.05(17) . . ?
O29 P3 Na1 69.02(17) . . ?
O29 P3 O10 113.6(2) . . ?
O29 P3 O13 112.5(2) . . ?
O29 P3 O22 110.7(2) . . ?
Ca1 P4 Ca2 82.18(4) . . ?
Ca1 P4 K3 118.62(5) . 1_565 ?
Ca2 P4 K3 144.35(5) . 1_565 ?
O8 P4 Ca1 116.95(15) . . ?
O8 P4 Ca2 50.16(14) . . ?
O8 P4 K3 94.31(14) . 1_565 ?
O8 P4 O12 110.66(19) . . ?
O8 P4 O23 105.1(2) . . ?
O12 P4 Ca1 49.85(13) . . ?
O12 P4 Ca2 115.03(14) . . ?
O12 P4 K3 70.53(14) . 1_565 ?
O23 P4 Ca1 55.23(13) . . ?
O23 P4 Ca2 55.32(14) . . ?
O23 P4 K3 160.25(15) . 1_565 ?
O23 P4 O12 104.92(19) . . ?
O27 P4 Ca1 130.44(16) . . ?
O27 P4 Ca2 134.73(16) . . ?
O27 P4 K3 54.39(15) . 1_565 ?
O27 P4 O8 112.6(2) . . ?
O27 P4 O12 110.2(2) . . ?
O27 P4 O23 113.0(2) . . ?
Mo1 K1 Mo3 123.36(4) . 2_565 ?
Mo4 K1 Mo1 161.92(5) 2_565 . ?
Mo4 K1 Mo3 52.87(2) 2_565 2_565 ?
O1 K1 Mo1 24.23(8) . . ?
O1 K1 Mo3 101.26(9) . 2_565 ?
O1 K1 Mo4 152.36(10) . 2_565 ?
O1 K1 O4 144.60(13) . 2_565 ?
O1 K1 O5 73.57(12) . . ?
O1 K1 O14 53.53(10) . . ?
O1 K1 O18 84.13(12) . 2_565 ?
O1 K1 O25 78.23(12) . 2_465 ?
O1 K1 O28 128.71(12) . 2_565 ?
O1 K1 O4W 137.23(14) . 1_445 ?
O1 K1 O5W 70.64(18) . . ?
O4 K1 Mo1 137.83(10) 2_565 . ?
O4 K1 Mo3 68.14(8) 2_565 2_565 ?
O4 K1 Mo4 26.10(7) 2_565 2_565 ?
O4 K1 O5 72.75(11) 2_565 . ?
O4 K1 O14 109.68(11) 2_565 . ?
O4 K1 O18 72.70(11) 2_565 2_565 ?
O4 K1 O28 55.14(10) 2_565 2_565 ?
O4 K1 O5W 130.32(19) 2_565 . ?
O5 K1 Mo1 67.31(7) . . ?
O5 K1 Mo3 89.78(8) . 2_565 ?
O5 K1 Mo4 94.62(8) . 2_565 ?
O5 K1 O14 50.82(9) . . ?
O14 K1 Mo1 31.13(6) . . ?
O14 K1 Mo3 135.67(8) . 2_565 ?
O14 K1 Mo4 135.77(8) . 2_565 ?
O18 K1 Mo1 102.16(8) 2_565 . ?
O18 K1 Mo3 25.76(7) 2_565 2_565 ?
O18 K1 Mo4 68.23(8) 2_565 2_565 ?
O18 K1 O5 66.39(11) 2_565 . ?
O18 K1 O14 109.92(11) 2_565 . ?
O18 K1 O28 54.33(10) 2_565 2_565 ?
O18 K1 O5W 83.30(16) 2_565 . ?
O25 K1 Mo1 69.61(8) 2_465 . ?
O25 K1 Mo3 137.32(10) 2_465 2_565 ?
O25 K1 Mo4 126.38(9) 2_465 2_565 ?
O25 K1 O4 133.07(12) 2_465 2_565 ?
O25 K1 O5 129.14(12) 2_465 . ?
O25 K1 O14 78.38(11) 2_465 . ?
O25 K1 O18 150.10(13) 2_465 2_565 ?
O25 K1 O28 122.32(12) 2_465 2_565 ?
O25 K1 O5W 68.18(17) 2_465 . ?
O28 K1 Mo1 152.52(8) 2_565 . ?
O28 K1 Mo3 30.23(7) 2_565 2_565 ?
O28 K1 Mo4 30.96(7) 2_565 2_565 ?
O28 K1 O5 108.34(10) 2_565 . ?
O28 K1 O14 159.07(11) 2_565 . ?
O28 K1 O5W 75.42(18) 2_565 . ?
O4W K1 Mo1 116.17(11) 1_445 . ?
O4W K1 Mo3 120.46(11) 1_445 2_565 ?
O4W K1 Mo4 70.30(10) 1_445 2_565 ?
O4W K1 O4 67.95(13) 1_445 2_565 ?
O4W K1 O5 112.82(14) 1_445 . ?
O4W K1 O14 96.19(12) 1_445 . ?
O4W K1 O18 138.23(13) 1_445 2_565 ?
O4W K1 O25 65.20(13) 1_445 2_465 ?
O4W K1 O28 90.82(12) 1_445 2_565 ?
O4W K1 O5W 112.06(18) 1_445 . ?
O5W K1 Mo1 88.88(17) . . ?
O5W K1 Mo3 71.50(15) . 2_565 ?
O5W K1 Mo4 104.57(17) . 2_565 ?
O5W K1 O5 134.86(16) . . ?
O5W K1 O14 119.35(18) . . ?
Mo6 K2 K1 148.04(5) . 1_665 ?
Mo6 K2 K2 122.35(6) . 2_675 ?
K2 K2 K1 88.86(5) 2_675 1_665 ?
O2 K2 Mo6 76.77(9) 2_575 . ?
O2 K2 K1 97.16(9) 2_575 1_665 ?
O2 K2 K2 115.21(11) 2_575 2_675 ?
O2 K2 O6 88.48(12) 2_575 . ?
O2 K2 O24 63.71(12) 2_575 . ?
O2 K2 O4W 71.24(13) 2_575 . ?
O2 K2 O9W 151.29(15) 2_575 . ?
O2 K2 O14W 135.63(14) 2_575 2_675 ?
O2 K2 O14W 86.95(14) 2_575 . ?
O6 K2 Mo6 27.22(7) . . ?
O6 K2 K1 123.18(9) . 1_665 ?
O6 K2 K2 138.48(10) . 2_675 ?
O24 K2 Mo6 26.92(7) . . ?
O24 K2 K1 159.80(9) . 1_665 ?
O24 K2 K2 104.77(10) . 2_675 ?
O24 K2 O6 53.95(11) . . ?
O4W K2 Mo6 144.71(11) . . ?
O4W K2 K1 30.76(10) . 1_665 ?
O4W K2 K2 85.40(11) . 2_675 ?
O4W K2 O6 135.83(14) . . ?
O4W K2 O24 133.91(13) . . ?
O9W K2 Mo6 74.86(12) . . ?
O9W K2 K1 109.23(12) . 1_665 ?
O9W K2 K2 77.37(13) . 2_675 ?
O9W K2 O6 67.91(15) . . ?
O9W K2 O24 88.56(14) . . ?
O9W K2 O4W 137.24(16) . . ?
O13W K2 Mo6 93.49(14) . . ?
O13W K2 K1 55.08(14) . 1_665 ?
O13W K2 K2 137.74(14) . 2_675 ?
O13W K2 O2 92.69(15) . 2_575 ?
O13W K2 O6 68.24(16) . . ?
O13W K2 O24 116.25(16) . . ?
O13W K2 O4W 73.84(17) . . ?
O13W K2 O9W 93.30(18) . . ?
O13W K2 O14W 98.96(17) . 2_675 ?
O13W K2 O14W 174.96(17) . . ?
O14W K2 Mo6 91.32(10) . . ?
O14W K2 Mo6 143.95(11) 2_675 . ?
O14W K2 K1 119.97(10) . 1_665 ?
O14W K2 K1 58.03(11) 2_675 1_665 ?
O14W K2 K2 39.01(10) . 2_675 ?
O14W K2 K2 38.91(10) 2_675 2_675 ?
O14W K2 O6 116.76(13) . . ?
O14W K2 O6 135.56(13) 2_675 . ?
O14W K2 O24 68.04(12) . . ?
O14W K2 O24 140.28(14) 2_675 . ?
O14W K2 O4W 71.31(14) 2_675 . ?
O14W K2 O4W 101.31(14) . . ?
O14W K2 O9W 89.40(16) . . ?
O14W K2 O9W 70.77(16) 2_675 . ?
O14W K2 O14W 77.91(15) . 2_675 ?
Mo3 K3 K1 50.65(3) . 2_565 ?
Mo3 K3 K5 62.64(4) . 2_565 ?
Mo6 K3 Mo3 166.11(7) 1_545 . ?
Mo6 K3 P4 54.22(4) 1_545 1_545 ?
Mo6 K3 K1 140.75(6) 1_545 2_565 ?
Mo6 K3 K5 127.50(6) 1_545 2_565 ?
P4 K3 Mo3 112.63(6) 1_545 . ?
P4 K3 K1 159.74(6) 1_545 2_565 ?
P4 K3 K5 127.69(7) 1_545 2_565 ?
K5 K3 K1 59.35(4) 2_565 2_565 ?
O3 K3 Mo3 19.11(8) . . ?
O3 K3 Mo6 147.61(11) . 1_545 ?
O3 K3 P4 97.56(10) . 1_545 ?
O3 K3 K1 63.40(9) . 2_565 ?
O3 K3 K5 80.91(10) . 2_565 ?
O3 K3 O6 139.72(14) . 1_545 ?
O3 K3 O16 143.64(14) . 1_545 ?
O3 K3 O27 75.07(11) . 1_545 ?
O6 K3 Mo3 153.34(10) 1_545 . ?
O6 K3 Mo6 27.24(7) 1_545 1_545 ?
O6 K3 P4 72.57(9) 1_545 1_545 ?
O6 K3 K1 116.76(10) 1_545 2_565 ?
O6 K3 K5 136.39(10) 1_545 2_565 ?
O6 K3 O16 57.35(11) 1_545 1_545 ?
O6 K3 O27 90.46(11) 1_545 1_545 ?
O16 K3 Mo3 147.13(10) 1_545 . ?
O16 K3 Mo6 31.08(7) 1_545 1_545 ?
O16 K3 P4 51.82(8) 1_545 1_545 ?
O16 K3 K1 148.41(10) 1_545 2_565 ?
O16 K3 K5 101.89(9) 1_545 2_565 ?
O16 K3 O27 72.88(11) 1_545 1_545 ?
O26 K3 Mo3 114.76(11) 2_565 . ?
O26 K3 Mo6 78.17(10) 2_565 1_545 ?
O26 K3 P4 118.68(10) 2_565 1_545 ?
O26 K3 K1 81.29(10) 2_565 2_565 ?
O26 K3 K5 54.89(10) 2_565 2_565 ?
O26 K3 O3 133.86(14) 2_565 . ?
O26 K3 O6 81.58(13) 2_565 1_545 ?
O26 K3 O16 67.27(11) 2_565 1_545 ?
O26 K3 O27 136.98(13) 2_565 1_545 ?
O27 K3 Mo3 90.49(8) 1_545 . ?
O27 K3 Mo6 76.01(8) 1_545 1_545 ?
O27 K3 P4 22.50(7) 1_545 1_545 ?
O27 K3 K1 137.95(8) 1_545 2_565 ?
O27 K3 K5 121.86(9) 1_545 2_565 ?
O5W K3 Mo3 68.59(19) 2_565 . ?
O5W K3 Mo6 115.10(19) 2_565 1_545 ?
O5W K3 P4 130.13(17) 2_565 1_545 ?
O5W K3 K1 38.93(17) 2_565 2_565 ?
O5W K3 K5 98.23(17) 2_565 2_565 ?
O5W K3 O3 68.5(2) 2_565 . ?
O5W K3 O6 87.9(2) 2_565 1_545 ?
O5W K3 O16 144.3(2) 2_565 1_545 ?
O5W K3 O26 102.4(2) 2_565 2_565 ?
O5W K3 O27 119.56(19) 2_565 1_545 ?
O11W K3 Mo3 69.90(13) 2_566 . ?
O11W K3 Mo6 110.80(14) 2_566 1_545 ?
O11W K3 P4 87.04(14) 2_566 1_545 ?
O11W K3 K1 95.58(13) 2_566 2_565 ?
O11W K3 K5 40.95(13) 2_566 2_565 ?
O11W K3 O3 79.49(15) 2_566 . ?
O11W K3 O6 136.57(16) 2_566 1_545 ?
O11W K3 O16 79.77(15) 2_566 1_545 ?
O11W K3 O26 75.24(16) 2_566 2_565 ?
O11W K3 O27 82.55(15) 2_566 1_545 ?
O11W K3 O5W 132.5(2) 2_566 2_565 ?
Mo5 K4 Ca3 56.27(3) 1_665 1_665 ?
P2 K4 Mo5 54.96(3) 1_665 1_665 ?
P2 K4 Ca3 45.20(3) 1_665 1_665 ?
O9 K4 Mo5 34.90(7) 1_665 1_665 ?
O9 K4 Ca3 33.58(7) 1_665 1_665 ?
O9 K4 P2 23.61(7) 1_665 1_665 ?
O9 K4 O11 47.29(10) 1_665 1_665 ?
O9 K4 O3W 65.85(11) 1_665 1_665 ?
O9 K4 O6W 86.46(12) 1_665 1_565 ?
O9 K4 O7W 96.16(13) 1_665 . ?
O9 K4 O9W 115.58(14) 1_665 . ?
O9 K4 O10W 103.35(15) 1_665 2_676 ?
O11 K4 Mo5 73.69(7) 1_665 1_665 ?
O11 K4 Ca3 66.92(7) 1_665 1_665 ?
O11 K4 P2 24.29(7) 1_665 1_665 ?
O30 K4 Mo5 24.16(8) 1_665 1_665 ?
O30 K4 Ca3 78.09(9) 1_665 1_665 ?
O30 K4 P2 76.93(9) 1_665 1_665 ?
O30 K4 O9 58.85(11) 1_665 1_665 ?
O30 K4 O11 91.33(11) 1_665 1_665 ?
O30 K4 O3W 93.10(12) 1_665 1_665 ?
O30 K4 O6W 62.02(13) 1_665 1_565 ?
O30 K4 O7W 111.17(14) 1_665 . ?
O30 K4 O9W 66.69(14) 1_665 . ?
O30 K4 O10W 160.49(15) 1_665 2_676 ?
O3W K4 Mo5 78.67(9) 1_665 1_665 ?
O3W K4 Ca3 32.85(8) 1_665 1_665 ?
O3W K4 P2 76.86(9) 1_665 1_665 ?
O3W K4 O11 95.38(11) 1_665 1_665 ?
O3W K4 O6W 52.96(13) 1_665 1_565 ?
O6W K4 Mo5 67.67(9) 1_565 1_665 ?
O6W K4 Ca3 70.43(10) 1_565 1_665 ?
O6W K4 P2 109.19(10) 1_565 1_665 ?
O6W K4 O11 133.47(12) 1_565 1_665 ?
O7W K4 Mo5 109.43(11) . 1_665 ?
O7W K4 Ca3 116.58(11) . 1_665 ?
O7W K4 P2 74.82(11) . 1_665 ?
O7W K4 O11 50.84(12) . 1_665 ?
O7W K4 O3W 136.81(14) . 1_665 ?
O7W K4 O6W 169.96(15) . 1_565 ?
O8W K4 Mo5 152.17(15) . 1_665 ?
O8W K4 Ca3 119.77(15) . 1_665 ?
O8W K4 P2 145.66(14) . 1_665 ?
O8W K4 O9 152.96(17) . 1_665 ?
O8W K4 O11 132.70(16) . 1_665 ?
O8W K4 O30 135.59(17) . 1_665 ?
O8W K4 O3W 88.66(17) . 1_665 ?
O8W K4 O6W 84.88(17) . 1_565 ?
O8W K4 O7W 96.80(17) . . ?
O8W K4 O9W 90.89(18) . . ?
O8W K4 O10W 57.21(18) . 2_676 ?
O9W K4 Mo5 88.02(11) . 1_665 ?
O9W K4 Ca3 144.28(12) . 1_665 ?
O9W K4 P2 117.13(12) . 1_665 ?
O9W K4 O11 106.90(14) . 1_665 ?
O9W K4 O3W 149.71(16) . 1_665 ?
O9W K4 O6W 96.84(16) . 1_565 ?
O9W K4 O7W 73.28(16) . . ?
O9W K4 O10W 132.47(17) . 2_676 ?
O10W K4 Mo5 137.01(13) 2_676 1_665 ?
O10W K4 Ca3 82.45(12) 2_676 1_665 ?
O10W K4 P2 88.50(13) 2_676 1_665 ?
O10W K4 O11 79.82(15) 2_676 1_665 ?
O10W K4 O3W 70.72(14) 2_676 1_665 ?
O10W K4 O6W 112.30(16) 2_676 1_565 ?
O10W K4 O7W 76.59(15) 2_676 . ?
P1 K5 O1 73.37(7) . . ?
O4 K5 P1 77.47(8) . . ?
O4 K5 O1 149.33(10) . . ?
O4 K5 O5 117.63(11) . . ?
O4 K5 O18 65.99(10) . . ?
O4 K5 O24 52.58(10) . . ?
O5 K5 P1 76.51(8) . . ?
O5 K5 P1 140.88(11) 2_565 . ?
O5 K5 O1 64.26(10) . . ?
O5 K5 O1 136.91(11) 2_565 . ?
O5 K5 O4 73.34(11) 2_565 . ?
O5 K5 O5 94.54(11) 2_565 . ?
O5 K5 O18 66.83(11) 2_565 . ?
O5 K5 O18 53.58(10) . . ?
O5 K5 O24 105.27(12) 2_565 . ?
O5 K5 O24 151.88(10) . . ?
O5 K5 O31 112.65(12) 2_565 . ?
O5 K5 O32 150.93(12) 2_565 . ?
O5 K5 O33 142.87(13) 2_565 . ?
O18 K5 P1 77.83(8) . . ?
O18 K5 P1 139.89(10) 2_565 . ?
O18 K5 O1 115.69(11) . . ?
O18 K5 O1 75.00(11) 2_565 . ?
O18 K5 O4 135.41(12) 2_565 . ?
O18 K5 O5 62.07(12) 2_565 2_565 ?
O18 K5 O5 67.82(11) 2_565 . ?
O18 K5 O18 94.54(12) 2_565 . ?
O18 K5 O24 139.38(13) 2_565 . ?
O18 K5 O31 143.87(13) 2_565 . ?
O18 K5 O32 146.85(12) 2_565 . ?
O18 K5 O33 111.71(12) 2_565 . ?
O24 K5 P1 75.53(8) . . ?
O24 K5 O1 109.81(11) . . ?
O24 K5 O18 116.60(11) . . ?
O31 K5 P1 28.42(7) . . ?
O31 K5 O1 99.38(10) . . ?
O31 K5 O4 54.87(10) . . ?
O31 K5 O5 77.53(10) . . ?
O31 K5 O18 55.05(10) . . ?
O31 K5 O24 76.50(10) . . ?
O31 K5 O32 48.94(9) . . ?
O31 K5 O33 48.70(9) . . ?
O32 K5 P1 28.28(7) . . ?
O32 K5 O1 72.16(10) . . ?
O32 K5 O4 77.70(10) . . ?
O32 K5 O5 101.14(10) . . ?
O32 K5 O18 103.55(10) . . ?
O32 K5 O24 52.82(9) . . ?
O32 K5 O33 47.88(9) . . ?
O33 K5 P1 28.24(7) . . ?
O33 K5 O1 51.36(9) . . ?
O33 K5 O4 103.10(10) . . ?
O33 K5 O5 53.42(9) . . ?
O33 K5 O18 77.88(10) . . ?
O33 K5 O24 100.42(10) . . ?
O11W K5 P1 129.21(14) 1_554 . ?
O11W K5 O1 98.81(16) 1_554 . ?
O11W K5 O4 92.25(16) 1_554 . ?
O11W K5 O5 77.84(16) 1_554 2_565 ?
O11W K5 O5 145.92(15) 1_554 . ?
O11W K5 O18 142.31(17) 1_554 . ?
O11W K5 O18 79.52(15) 1_554 2_565 ?
O11W K5 O24 59.87(14) 1_554 . ?
O11W K5 O31 136.19(15) 1_554 . ?
O11W K5 O32 101.00(15) 1_554 . ?
O11W K5 O33 139.01(16) 1_554 . ?
Mo4 Na1 Ca1 61.73(4) . . ?
Mo4 Na1 K4 94.28(6) . . ?
Mo4 Na1 Na1 90.26(9) . 2_676 ?
Ca1 Na1 K4 100.68(6) . . ?
Ca1 Na1 Na1 108.54(10) . 2_676 ?
P3 Na1 Mo4 59.83(5) . . ?
P3 Na1 Ca1 50.41(4) . . ?
P3 Na1 K4 146.93(8) . . ?
P3 Na1 Na1 58.51(7) . 2_676 ?
Na1 Na1 K4 148.84(10) 2_676 . ?
O19 Na1 Mo4 27.39(9) . . ?
O19 Na1 Ca1 86.28(10) . . ?
O19 Na1 P3 84.21(11) . . ?
O19 Na1 K4 77.35(11) . . ?
O19 Na1 Na1 93.72(13) . 2_676 ?
O22 Na1 Mo4 38.09(8) . . ?
O22 Na1 Ca1 37.95(9) . . ?
O22 Na1 P3 25.59(9) . . ?
O22 Na1 K4 121.96(12) . . ?
O22 Na1 Na1 78.59(12) . 2_676 ?
O22 Na1 O19 65.13(13) . . ?
O22 Na1 O1W 76.40(14) . . ?
O29 Na1 Mo4 105.18(13) 2_676 . ?
O29 Na1 Ca1 158.21(15) 2_676 . ?
O29 Na1 P3 108.45(14) 2_676 . ?
O29 Na1 K4 97.52(13) 2_676 . ?
O29 Na1 Na1 51.72(12) 2_676 2_676 ?
O29 Na1 O19 86.12(15) 2_676 . ?
O29 Na1 O22 120.92(17) 2_676 . ?
O29 Na1 O1W 162.54(19) 2_676 . ?
O29 Na1 O8W 74.64(19) 2_676 . ?
O29 Na1 O12W 93.98(19) 2_676 . ?
O1W Na1 Mo4 87.23(11) . . ?
O1W Na1 Ca1 39.22(10) . . ?
O1W Na1 P3 88.31(11) . . ?
O1W Na1 K4 68.86(11) . . ?
O1W Na1 Na1 142.24(16) . 2_676 ?
O1W Na1 O19 100.80(15) . . ?
O8W Na1 Mo4 122.54(18) . . ?
O8W Na1 Ca1 126.77(17) . . ?
O8W Na1 P3 175.82(18) . . ?
O8W Na1 K4 32.78(15) . . ?
O8W Na1 Na1 123.71(18) . 2_676 ?
O8W Na1 O19 98.9(2) . . ?
O8W Na1 O22 154.7(2) . . ?
O8W Na1 O1W 88.38(19) . . ?
O12W Na1 Mo4 141.37(19) . . ?
O12W Na1 Ca1 88.58(16) . . ?
O12W Na1 P3 82.51(19) . . ?
O12W Na1 K4 116.42(19) . . ?
O12W Na1 Na1 75.62(19) . 2_676 ?
O12W Na1 O19 166.0(2) . . ?
O12W Na1 O22 103.3(2) . . ?
O12W Na1 O1W 83.15(19) . . ?
O12W Na1 O8W 94.6(2) . . ?
Mo1 O1 K1 115.52(18) . . ?
Mo1 O1 K5 113.86(17) . . ?
K1 O1 K5 91.24(12) . . ?
Mo2 O2 K2 134.7(2) . 2_575 ?
Mo3 O3 K3 127.8(2) . . ?
Mo4 O4 K1 106.24(17) . 2_565 ?
Mo4 O4 K5 113.38(17) . . ?
K1 O4 K5 97.25(12) 2_565 . ?
Mo5 O5 K1 110.10(17) . . ?
Mo5 O5 K5 115.36(17) . . ?
Mo5 O5 K5 143.3(2) . 2_565 ?
K1 O5 K5 88.61(11) . . ?
K5 O5 K1 99.68(11) 2_565 . ?
K5 O5 K5 85.46(11) 2_565 . ?
Mo6 O6 K2 100.62(17) . . ?
Mo6 O6 K3 102.46(17) . 1_565 ?
K3 O6 K2 121.18(14) 1_565 . ?
Mo3 O7 Mo5 137.17(19) . . ?
Mo3 O7 Ca3 106.82(14) . . ?
Mo5 O7 Ca3 107.90(14) . . ?
Mo2 O8 Ca2 109.55(15) . . ?
P4 O8 Mo2 133.5(2) . . ?
P4 O8 Ca2 100.55(17) . . ?
Mo5 O9 Ca3 110.53(14) . . ?
Mo5 O9 K4 97.49(12) . 1_445 ?
Ca3 O9 K4 105.80(13) . 1_445 ?
P2 O9 Mo5 133.2(2) . . ?
P2 O9 Ca3 98.85(17) . . ?
P2 O9 K4 108.84(18) . 1_445 ?
Ca2 O10 Ca1 109.49(13) 2_576 . ?
Ca2 O10 Ca3 108.47(13) 2_576 . ?
Ca3 O10 Ca1 107.13(13) . . ?
P3 O10 Ca1 95.25(16) . . ?
P3 O10 Ca2 137.9(2) . 2_576 ?
P3 O10 Ca3 95.23(16) . . ?
P2 O11 K4 89.68(18) . 1_445 ?
Mo6 O12 Ca1 112.33(15) . . ?
P4 O12 Mo6 132.0(2) . . ?
P4 O12 Ca1 100.36(17) . . ?
Mo3 O13 Ca3 111.04(15) . . ?
P3 O13 Mo3 134.3(2) . . ?
P3 O13 Ca3 100.24(17) . . ?
Mo1 O14 K1 89.91(12) . . ?
Mo5 O14 Mo1 120.40(17) . . ?
Mo5 O14 K1 100.22(13) . . ?
Ca1 O15 Ca2 108.03(13) 2_576 . ?
Ca1 O15 Ca3 108.44(14) 2_576 . ?
Ca3 O15 Ca2 105.40(13) . . ?
P2 O15 Ca1 139.7(2) . 2_576 ?
P2 O15 Ca2 94.94(16) . . ?
P2 O15 Ca3 96.23(16) . . ?
Mo2 O16 K3 136.65(17) . 1_565 ?
Mo6 O16 Mo2 120.60(18) . . ?
Mo6 O16 K3 97.47(14) . 1_565 ?
Mo1 O17 Ca2 108.42(14) . . ?
P2 O17 Mo1 134.4(2) . . ?
P2 O17 Ca2 101.67(17) . . ?
Mo3 O18 K1 105.90(17) . 2_565 ?
Mo3 O18 K5 113.05(17) . . ?
Mo3 O18 K5 145.9(2) . 2_565 ?
K1 O18 K5 94.81(12) 2_565 . ?
K5 O18 K1 100.40(12) 2_565 2_565 ?
K5 O18 K5 85.46(12) 2_565 . ?
Mo4 O19 Na1 108.19(18) . . ?
Mo4 O20 Mo6 136.94(19) . . ?
Mo4 O20 Ca1 108.04(15) . . ?
Mo6 O20 Ca1 107.94(14) . . ?
Mo1 O21 Mo2 134.77(19) . . ?
Mo1 O21 Ca2 108.77(15) . . ?
Mo2 O21 Ca2 109.50(15) . . ?
Mo4 O22 Ca1 110.35(14) . . ?
Mo4 O22 Na1 97.48(14) . . ?
Ca1 O22 Na1 102.30(14) . . ?
P3 O22 Mo4 132.7(2) . . ?
P3 O22 Ca1 100.42(17) . . ?
P3 O22 Na1 110.32(19) . . ?
Ca1 O23 Ca2 105.67(13) . . ?
Ca3 O23 Ca1 107.43(13) 2_576 . ?
Ca3 O23 Ca2 107.82(13) 2_576 . ?
P4 O23 Ca1 94.62(16) . . ?
P4 O23 Ca2 94.89(16) . . ?
P4 O23 Ca3 142.0(2) . 2_576 ?
Mo6 O24 K2 101.83(17) . . ?
Mo6 O24 K5 115.92(17) . . ?
K2 O24 K5 139.92(14) . . ?
Mo1 O25 K1 162.1(2) . 2_465 ?
Mo2 O26 K3 163.3(2) . 2_565 ?
Mo2 O26 K5 113.99(18) . . ?
K3 O26 K5 82.49(11) 2_565 . ?
P4 O27 K3 103.11(18) . 1_565 ?
Mo3 O28 Mo4 120.04(17) . . ?
Mo3 O28 K1 98.98(13) . 2_565 ?
Mo4 O28 K1 96.99(13) . 2_565 ?
P3 O29 Na1 145.8(2) . 2_676 ?
Mo5 O30 K4 113.13(17) . 1_445 ?
Mo3 O31 K5 103.29(12) . . ?
Mo4 O31 Mo3 92.14(12) . . ?
Mo4 O31 K5 103.04(12) . . ?
P1 O31 Mo3 132.71(19) . . ?
P1 O31 Mo4 131.8(2) . . ?
P1 O31 K5 85.18(15) . . ?
Mo2 O32 K5 107.80(12) . . ?
Mo6 O32 Mo2 91.55(12) . . ?
Mo6 O32 K5 103.16(12) . . ?
P1 O32 Mo2 132.7(2) . . ?
P1 O32 Mo6 132.5(2) . . ?
P1 O32 K5 81.30(15) . . ?
Mo1 O33 K5 107.38(12) . . ?
Mo5 O33 Mo1 92.80(12) . . ?
Mo5 O33 K5 101.80(12) . . ?
P1 O33 Mo1 131.4(2) . . ?
P1 O33 Mo5 133.3(2) . . ?
P1 O33 K5 80.98(14) . . ?
Ca2 O34 Ca1 105.62(12) . . ?
Ca2 O34 Ca3 105.45(12) . . ?
Ca3 O34 Ca1 106.33(13) . . ?
P1 O34 Ca1 113.44(18) . . ?
P1 O34 Ca2 112.58(18) . . ?
P1 O34 Ca3 112.77(18) . . ?
Ca1 O1W Na1 98.74(15) . . ?
Ca3 O3W K4 104.41(17) . 1_445 ?
K1 O4W K2 117.08(17) 1_665 . ?
K3 O5W K1 105.8(2) 2_565 . ?
Na1 O8W K4 118.5(3) . . ?
K2 O9W K4 129.5(2) . . ?
K5 O11W K3 97.4(2) 1_556 2_566 ?
K2 O14W K2 102.09(15) . 2_675 ?

loop_
_geom_bond_atom_site_label_1
_geom_bond_atom_site_label_2
_geom_bond_distance
_geom_bond_site_symmetry_2
_geom_bond_publ_flag
Mo1 Ca2 3.7370(11) . ?
Mo1 K1 3.7697(15) . ?
Mo1 O1 1.715(4) . ?
Mo1 O14 1.949(3) . ?
Mo1 O17 2.182(3) . ?
Mo1 O21 1.919(4) . ?
Mo1 O25 1.704(4) . ?
Mo1 O33 2.343(3) . ?
Mo2 Ca2 3.7768(11) . ?
Mo2 O2 1.713(4) . ?
Mo2 O8 2.200(3) . ?
Mo2 O16 1.921(4) . ?
Mo2 O21 1.950(4) . ?
Mo2 O26 1.703(4) . ?
Mo2 O32 2.346(3) . ?
Mo3 Ca3 3.7914(11) . ?
Mo3 K1 3.7955(16) 2_565 ?
Mo3 K3 4.1167(19) . ?
Mo3 O3 1.706(4) . ?
Mo3 O7 1.932(4) . ?
Mo3 O13 2.191(3) . ?
Mo3 O18 1.715(4) . ?
Mo3 O28 1.935(3) . ?
Mo3 O31 2.356(3) . ?
Mo4 Ca1 3.7816(11) . ?
Mo4 K1 3.7479(15) 2_565 ?
Mo4 Na1 3.539(3) . ?
Mo4 O4 1.717(4) . ?
Mo4 O19 1.714(4) . ?
Mo4 O20 1.906(3) . ?
Mo4 O22 2.202(3) . ?
Mo4 O28 1.943(3) . ?
Mo4 O31 2.308(3) . ?
Mo5 Ca3 3.8223(11) . ?
Mo5 K1 4.0404(19) . ?
Mo5 K4 3.8427(16) 1_445 ?
Mo5 O5 1.712(4) . ?
Mo5 O7 1.940(4) . ?
Mo5 O9 2.217(3) . ?
Mo5 O14 1.921(4) . ?
Mo5 O30 1.710(4) . ?
Mo5 O33 2.294(3) . ?
Mo6 Ca1 3.8116(11) . ?
Mo6 K2 3.6943(16) . ?
Mo6 K3 3.668(2) 1_565 ?
Mo6 O6 1.719(4) . ?
Mo6 O12 2.205(3) . ?
Mo6 O16 1.910(4) . ?
Mo6 O20 1.950(3) . ?
Mo6 O24 1.709(4) . ?
Mo6 O32 2.298(3) . ?
Ca1 P1 3.4557(16) . ?
Ca1 P3 3.0866(16) . ?
Ca1 P4 3.0658(16) . ?
Ca1 O10 2.533(4) . ?
Ca1 O12 2.382(4) . ?
Ca1 O15 2.350(3) 2_576 ?
Ca1 O20 2.729(4) . ?
Ca1 O22 2.403(4) . ?
Ca1 O23 2.527(4) . ?
Ca1 O34 2.547(4) . ?
Ca1 O1W 2.442(4) . ?
Ca2 P1 3.4331(16) . ?
Ca2 P2 3.1281(17) . ?
Ca2 P4 3.0996(16) . ?
Ca2 O8 2.421(4) . ?
Ca2 O10 2.360(3) 2_576 ?
Ca2 O15 2.587(4) . ?
Ca2 O17 2.422(4) . ?
Ca2 O21 2.648(4) . ?
Ca2 O23 2.558(4) . ?
Ca2 O34 2.539(4) . ?
Ca2 O2W 2.355(5) . ?
Ca3 P1 3.4416(16) . ?
Ca3 P2 3.0804(16) . ?
Ca3 P3 3.0850(16) . ?
Ca3 O7 2.751(4) . ?
Ca3 O9 2.431(4) . ?
Ca3 O10 2.532(4) . ?
Ca3 O13 2.406(4) . ?
Ca3 O15 2.499(4) . ?
Ca3 O23 2.353(3) 2_576 ?
Ca3 O34 2.545(4) . ?
Ca3 O3W 2.369(4) . ?
P1 K5 3.2153(19) . ?
P1 O31 1.536(4) . ?
P1 O32 1.541(4) . ?
P1 O33 1.540(4) . ?
P1 O34 1.532(3) . ?
P2 K4 3.672(2) 1_445 ?
P2 O9 1.554(4) . ?
P2 O11 1.510(4) . ?
P2 O15 1.550(4) . ?
P2 O17 1.549(4) . ?
P3 Na1 3.368(3) . ?
P3 O10 1.546(3) . ?
P3 O13 1.550(4) . ?
P3 O22 1.551(4) . ?
P3 O29 1.503(4) . ?
P4 K3 3.868(3) 1_565 ?
P4 O8 1.542(4) . ?
P4 O12 1.548(4) . ?
P4 O23 1.545(3) . ?
P4 O27 1.520(4) . ?
K1 O1 2.699(4) . ?
K1 O4 2.886(4) 2_565 ?
K1 O5 3.118(4) . ?
K1 O14 3.230(4) . ?
K1 O18 2.948(4) 2_565 ?
K1 O25 2.852(4) 2_465 ?
K1 O28 2.977(4) 2_565 ?
K1 O4W 2.815(5) 1_445 ?
K1 O5W 3.055(8) . ?
K2 K2 4.377(3) 2_675 ?
K2 O2 2.784(4) 2_575 ?
K2 O6 2.968(4) . ?
K2 O24 2.944(4) . ?
K2 O4W 2.930(5) . ?
K2 O9W 2.857(6) . ?
K2 O13W 2.752(7) . ?
K2 O14W 2.811(5) . ?
K2 O14W 2.818(5) 2_675 ?
K3 K5 4.139(3) 2_565 ?
K3 O3 2.844(4) . ?
K3 O6 2.891(4) 1_545 ?
K3 O16 2.893(4) 1_545 ?
K3 O26 2.828(4) 2_565 ?
K3 O27 3.228(4) 1_545 ?
K3 O5W 2.803(8) 2_565 ?
K3 O11W 2.774(7) 2_566 ?
K4 O9 2.863(4) 1_665 ?
K4 O11 3.355(4) 1_665 ?
K4 O30 2.834(4) 1_665 ?
K4 O3W 2.965(5) 1_665 ?
K4 O6W 3.211(5) 1_565 ?
K4 O7W 2.908(6) . ?
K4 O8W 2.813(6) . ?
K4 O9W 2.891(6) . ?
K4 O10W 2.905(7) 2_676 ?
K5 O1 3.403(4) . ?
K5 O4 3.148(4) . ?
K5 O5 2.804(4) 2_565 ?
K5 O5 3.166(4) . ?
K5 O18 2.762(4) 2_565 ?
K5 O18 3.202(5) . ?
K5 O24 3.192(4) . ?
K5 O31 2.957(4) . ?
K5 O32 3.064(4) . ?
K5 O33 3.074(4) . ?
K5 O11W 2.736(6) 1_554 ?
Na1 Na1 4.017(6) 2_676 ?
Na1 O19 2.607(5) . ?
Na1 O22 2.498(4) . ?
Na1 O29 2.311(4) 2_676 ?
Na1 O1W 2.586(5) . ?
Na1 O8W 2.495(7) . ?
Na1 O12W 2.347(7) . ?
